data_4036254
loop_
_publ_author_name
'Mostinski, Yelena'
'Valerio, Viviana'
'Lankri, David'
'Tsvelikhovsky, Dmitry'

_publ_section_title
;
 Synthesis of Tricyclic Spiranoid Lactones via I2/Sm(II)- and
 I2/Pd(0)-Mediated Cyclizations of a Common Cycloalkylmethylene Precursor.
;
_journal_issue 21
_journal_name_full 'The Journal of organic chemistry'
_journal_page_first 10464
_journal_page_last 10473
_journal_paper_doi 10.1021/acs.joc.5b01278
_journal_volume 80
_journal_year 2015
_chemical_absolute_configuration unk
_chemical_formula_moiety 'C11 H14 O3'
_chemical_formula_sum 'C11 H14 O3'
_chemical_formula_weight 194.22
_space_group_IT_number 1
_space_group_name_Hall 'P 1'
_space_group_name_H-M_alt 'P 1'
_symmetry_cell_setting triclinic
_symmetry_space_group_name_Hall 'P 1'
_symmetry_space_group_name_H-M 'P 1'
_atom_sites_solution_hydrogens geom
_atom_sites_solution_primary direct
_atom_sites_solution_secondary difmap
_audit_creation_method SHELXL-97
_cell_angle_alpha 67.621(2)
_cell_angle_beta 84.526(2)
_cell_angle_gamma 66.767(2)
_cell_formula_units_Z 1
_cell_length_a 5.8748(7)
_cell_length_b 6.6516(8)
_cell_length_c 7.3831(9)
_cell_measurement_temperature 293(1)
_cell_volume 244.64(5)
_computing_cell_refinement 'Bruker SMART'
_computing_data_collection 'Bruker SMART'
_computing_data_reduction 'Bruker SAINT'
_computing_molecular_graphics 'Bruker SHELXTL'
_computing_publication_material 'Bruker SHELXTL'
_computing_structure_refinement 'SHELXL-97 (Sheldrick, 1997)'
_computing_structure_solution 'SHELXS-97 (Sheldrick, 1990)'
_diffrn_ambient_temperature 293(1)
_diffrn_measured_fraction_theta_full 0.987
_diffrn_measured_fraction_theta_max 0.987
_diffrn_measurement_device_type 'CCD area detector'
_diffrn_measurement_method 'phi and omega scans'
_diffrn_radiation_monochromator graphite
_diffrn_radiation_source 'fine-focus sealed tube'
_diffrn_radiation_type MoK\a
_diffrn_radiation_wavelength 0.71073
_diffrn_reflns_av_R_equivalents 0.0164
_diffrn_reflns_av_sigmaI/netI 0.0276
_diffrn_reflns_limit_h_max 7
_diffrn_reflns_limit_h_min -7
_diffrn_reflns_limit_k_max 8
_diffrn_reflns_limit_k_min -8
_diffrn_reflns_limit_l_max 9
_diffrn_reflns_limit_l_min -9
_diffrn_reflns_number 2673
_diffrn_reflns_theta_full 26.98
_diffrn_reflns_theta_max 26.98
_diffrn_reflns_theta_min 2.99
_exptl_absorpt_coefficient_mu 0.095
_exptl_absorpt_correction_T_max 0.9775
_exptl_absorpt_correction_T_min 0.9567
_exptl_absorpt_correction_type multi-scan
_exptl_absorpt_process_details 'Bruker SADABS V2.05'
_exptl_crystal_colour colorless
_exptl_crystal_density_diffrn 1.318
_exptl_crystal_density_method 'not measured'
_exptl_crystal_description plate
_exptl_crystal_F_000 104
_exptl_crystal_size_max 0.47
_exptl_crystal_size_mid 0.38
_exptl_crystal_size_min 0.24
_refine_diff_density_max 0.147
_refine_diff_density_min -0.214
_refine_diff_density_rms 0.050
_refine_ls_abs_structure_details 'Flack H D (1983), Acta Cryst. A39, 876-881'
_refine_ls_abs_structure_Flack 0.4(10)
_refine_ls_extinction_coef 0.69(4)
_refine_ls_extinction_expression Fc^*^=kFc[1+0.001xFc^2^\l^3^/sin(2\q)]^-1/4^
_refine_ls_extinction_method SHELXL
_refine_ls_goodness_of_fit_ref 1.115
_refine_ls_hydrogen_treatment mixed
_refine_ls_matrix_type full
_refine_ls_number_parameters 128
_refine_ls_number_reflns 2049
_refine_ls_number_restraints 3
_refine_ls_restrained_S_all 1.114
_refine_ls_R_factor_all 0.0386
_refine_ls_R_factor_gt 0.0386
_refine_ls_shift/su_max 0.000
_refine_ls_shift/su_mean 0.000
_refine_ls_structure_factor_coef Fsqd
_refine_ls_weighting_details 'calc w=1/[\s^2^(Fo^2^)+(0.0470P)^2^+0.0259P] where P=(Fo^2^+2Fc^2^)/3'
_refine_ls_weighting_scheme calc
_refine_ls_wR_factor_gt 0.0941
_refine_ls_wR_factor_ref 0.0941
_reflns_number_gt 2045
_reflns_number_total 2049
_reflns_threshold_expression >2sigma(I)
_cod_data_source_file jo5b01278_si_004.cif
_cod_data_source_block compound_30
_cod_depositor_comments
;
The following automatic conversions were performed:

data item '_symmetry_cell_setting' value 'Triclinic' was changed to
'triclinic' in accordance with the
/home/saulius/struct/COD-crude-data/automatic-downloads/DataCite-retrospective/ACS/depositions/lib/dictionaries/cif_core.dic
dictionary named 'cif_core.dic' version 2.4.2 last updated on
2011-04-26.

Automatic conversion script
Id: cif_fix_values 6909 2019-04-08 15:41:33Z antanas 
;
_cod_original_sg_symbol_H-M P1
_cod_database_code 4036254

loop_
_symmetry_equiv_pos_as_xyz
'x, y, z'

loop_
_atom_site_label
_atom_site_type_symbol
_atom_site_fract_x
_atom_site_fract_y
_atom_site_fract_z
_atom_site_U_iso_or_equiv
_atom_site_adp_type
_atom_site_occupancy
_atom_site_symmetry_multiplicity
_atom_site_calc_flag
_atom_site_refinement_flags
C1 C 0.5803(3) 0.4372(3) 0.0579(2) 0.0480(4) Uani 1 1 d .
C2 C 0.3134(3) 0.4734(3) 0.1001(3) 0.0546(4) Uani 1 1 d .
H2A H 0.2142 0.5234 -0.0186 0.065 Uiso 1 1 calc R
H2B H 0.2406 0.5889 0.1609 0.065 Uiso 1 1 calc R
C3 C 0.3368(3) 0.2286(3) 0.2412(2) 0.0414(3) Uani 1 1 d .
H3 H 0.1978 0.2346 0.3265 0.050 Uiso 1 1 calc R
C4 C 0.5801(2) 0.1437(2) 0.35539(19) 0.0356(3) Uani 1 1 d .
C5 C 0.3628(3) 0.0748(4) 0.1236(3) 0.0528(4) Uani 1 1 d .
H5A H 0.1987 0.1073 0.0763 0.063 Uiso 1 1 calc R
H5B H 0.4555 0.1196 0.0098 0.063 Uiso 1 1 calc R
C6 C 0.7309(3) -0.2303(3) 0.2951(3) 0.0552(4) Uani 1 1 d .
H6A H 0.8203 -0.1685 0.1849 0.066 Uiso 1 1 calc R
H6B H 0.8182 -0.4003 0.3537 0.066 Uiso 1 1 calc R
C7 C 0.7146(3) -0.1223(3) 0.4440(2) 0.0433(3) Uani 1 1 d .
H7 H 0.6117 -0.1812 0.5459 0.052 Uiso 1 1 calc R
C8 C 0.9453(4) -0.1568(3) 0.5501(3) 0.0546(4) Uani 1 1 d .
H8A H 1.0028 -0.3059 0.6614 0.065 Uiso 1 1 calc R
H8B H 1.0784 -0.1517 0.4623 0.065 Uiso 1 1 calc R
C9 C 0.8554(4) 0.0502(4) 0.6165(2) 0.0537(4) Uani 1 1 d .
C10 C 0.5922(3) 0.2136(3) 0.5268(2) 0.0478(4) Uani 1 1 d .
H10A H 0.4692 0.1854 0.6196 0.057 Uiso 1 1 calc R
H10B H 0.5686 0.3782 0.4822 0.057 Uiso 1 1 calc R
C11 C 0.9852(5) 0.0883(5) 0.7268(3) 0.0699(6) Uani 1 1 d .
H11A H 1.1474 -0.0171 0.7712 0.084 Uiso 1 1 calc R
H11B H 0.9145 0.2205 0.7603 0.084 Uiso 1 1 calc R
O1 O 0.73043(18) 0.24347(17) 0.20379(15) 0.0409(3) Uani 1 1 d .
O2 O 0.6622(3) 0.5511(3) -0.0770(2) 0.0723(5) Uani 1 1 d .
O3 O 0.4829(2) -0.1716(2) 0.2309(2) 0.0593(4) Uani 1 1 d .

loop_
_atom_site_aniso_label
_atom_site_aniso_U_11
_atom_site_aniso_U_22
_atom_site_aniso_U_33
_atom_site_aniso_U_23
_atom_site_aniso_U_13
_atom_site_aniso_U_12
C1 0.0599(10) 0.0429(8) 0.0376(8) -0.0093(6) 0.0018(7) -0.0215(7)
C2 0.0519(10) 0.0462(9) 0.0538(9) -0.0104(7) -0.0107(7) -0.0123(7)
C3 0.0347(7) 0.0463(8) 0.0451(8) -0.0189(6) 0.0023(6) -0.0160(6)
C4 0.0357(7) 0.0392(7) 0.0351(7) -0.0136(6) 0.0063(5) -0.0188(6)
C5 0.0503(9) 0.0667(10) 0.0551(9) -0.0319(8) -0.0008(7) -0.0268(8)
C6 0.0518(10) 0.0435(8) 0.0768(12) -0.0300(9) 0.0078(9) -0.0187(7)
C7 0.0424(8) 0.0377(7) 0.0450(8) -0.0073(6) 0.0031(6) -0.0188(6)
C8 0.0527(9) 0.0483(9) 0.0506(9) -0.0028(7) -0.0096(7) -0.0199(7)
C9 0.0634(10) 0.0640(11) 0.0367(8) -0.0077(7) -0.0006(7) -0.0376(9)
C10 0.0557(9) 0.0578(9) 0.0428(8) -0.0240(7) 0.0091(7) -0.0312(8)
C11 0.0783(13) 0.0844(15) 0.0547(11) -0.0153(10) -0.0079(10) -0.0469(12)
O1 0.0397(5) 0.0417(6) 0.0401(5) -0.0106(4) 0.0074(4) -0.0204(4)
O2 0.0910(11) 0.0625(9) 0.0493(7) -0.0015(7) 0.0143(7) -0.0368(8)
O3 0.0579(8) 0.0594(7) 0.0827(9) -0.0411(7) 0.0062(6) -0.0312(6)

loop_
_atom_type_symbol
_atom_type_description
_atom_type_scat_dispersion_real
_atom_type_scat_dispersion_imag
_atom_type_scat_source
C C 0.0033 0.0016 'International Tables Vol C Tables 4.2.6.8 and 6.1.1.4'
H H 0.0000 0.0000 'International Tables Vol C Tables 4.2.6.8 and 6.1.1.4'
O O 0.0106 0.0060 'International Tables Vol C Tables 4.2.6.8 and 6.1.1.4'

loop_
_geom_angle_atom_site_label_1
_geom_angle_atom_site_label_2
_geom_angle_atom_site_label_3
_geom_angle
O2 C1 O1 121.49(17)
O2 C1 C2 129.48(17)
O1 C1 C2 109.03(13)
C1 C2 C3 102.27(13)
C1 C2 H2A 111.3
C3 C2 H2A 111.3
C1 C2 H2B 111.3
C3 C2 H2B 111.3
H2A C2 H2B 109.2
C4 C3 C2 101.29(12)
C4 C3 C5 109.96(13)
C2 C3 C5 109.15(14)
C4 C3 H3 112.0
C2 C3 H3 112.0
C5 C3 H3 112.0
O1 C4 C7 108.98(11)
O1 C4 C3 102.72(11)
C7 C4 C3 114.41(12)
O1 C4 C10 106.66(11)
C7 C4 C10 102.02(12)
C3 C4 C10 121.55(12)
O3 C5 C3 114.40(14)
O3 C5 H5A 108.7
C3 C5 H5A 108.7
O3 C5 H5B 108.7
C3 C5 H5B 108.7
H5A C5 H5B 107.6
O3 C6 C7 107.42(14)
O3 C6 H6A 110.2
C7 C6 H6A 110.2
O3 C6 H6B 110.2
C7 C6 H6B 110.2
H6A C6 H6B 108.5
C6 C7 C4 111.15(13)
C6 C7 C8 121.92(15)
C4 C7 C8 103.29(13)
C6 C7 H7 106.5
C4 C7 H7 106.5
C8 C7 H7 106.5
C9 C8 C7 103.19(15)
C9 C8 H8A 111.1
C7 C8 H8A 111.1
C9 C8 H8B 111.1
C7 C8 H8B 111.1
H8A C8 H8B 109.1
C11 C9 C8 126.0(2)
C11 C9 C10 125.4(2)
C8 C9 C10 108.57(14)
C4 C10 C9 101.93(14)
C4 C10 H10A 111.4
C9 C10 H10A 111.4
C4 C10 H10B 111.4
C9 C10 H10B 111.4
H10A C10 H10B 109.2
C9 C11 H11A 120.0
C9 C11 H11B 120.0
H11A C11 H11B 120.0
C1 O1 C4 109.98(11)
C5 O3 C6 110.82(12)

loop_
_geom_bond_atom_site_label_1
_geom_bond_atom_site_label_2
_geom_bond_distance
C1 O2 1.191(2)
C1 O1 1.3515(19)
C1 C2 1.510(3)
C2 C3 1.521(2)
C2 H2A 0.9700
C2 H2B 0.9700
C3 C4 1.5176(19)
C3 C5 1.534(2)
C3 H3 0.9800
C4 O1 1.4769(16)
C4 C7 1.516(2)
C4 C10 1.522(2)
C5 O3 1.420(2)
C5 H5A 0.9700
C5 H5B 0.9700
C6 O3 1.429(2)
C6 C7 1.504(2)
C6 H6A 0.9700
C6 H6B 0.9700
C7 C8 1.524(2)
C7 H7 0.9800
C8 C9 1.519(3)
C8 H8A 0.9700
C8 H8B 0.9700
C9 C11 1.317(3)
C9 C10 1.527(3)
C10 H10A 0.9700
C10 H10B 0.9700
C11 H11A 0.9300
C11 H11B 0.9300
